data_7060261
loop_
_publ_author_name
'Chen, Zilong'
'Feng, Junwei'
'Dai, Bin'
'Yu, Feng'

_publ_section_title
;
 NaKB6O9F2: a new complex alkali metal fluorooxoborate with puckered
 layers
;
_journal_issue 6
_journal_name_full 'New Journal of Chemistry'
_journal_page_first 2974
_journal_page_last 2980
_journal_paper_doi 10.1039/D0NJ05124A
_journal_volume 45
_journal_year 2021
_chemical_formula_sum 'B6 F2 K Na O9'
_chemical_formula_weight 308.95
_space_group_crystal_system monoclinic
_space_group_IT_number 14
_space_group_name_Hall '-P 2ybc'
_space_group_name_H-M_alt 'P 1 21/c 1'
_audit_creation_method SHELXL-2013
_audit_update_record
;
2020-09-16 deposited with the CCDC.	2021-01-04 downloaded from the CCDC.
;
_cell_angle_alpha 90
_cell_angle_beta 126.54(3)
_cell_angle_gamma 90
_cell_formula_units_Z 4
_cell_length_a 9.274(5)
_cell_length_b 10.062(6)
_cell_length_c 11.598(5)
_cell_measurement_reflns_used 1417
_cell_measurement_temperature 293(2)
_cell_measurement_theta_max 26.46
_cell_measurement_theta_min 2.73
_cell_volume 869.5(9)
_computing_cell_refinement 'Bruker SMART'
_computing_data_collection 'Bruker SMART'
_computing_data_reduction 'Bruker SAINT'
_computing_molecular_graphics 'Bruker SHELXTL'
_computing_publication_material 'Bruker SHELXTL'
_computing_structure_refinement 'SHELXL-2013 (Sheldrick, 2013)'
_computing_structure_solution 'Bruker SHELXTL'
_diffrn_ambient_temperature 293(2)
_diffrn_measured_fraction_theta_full 0.999
_diffrn_measured_fraction_theta_max 0.991
_diffrn_measurement_device_type 'CCD area detector'
_diffrn_measurement_method 'phi and omega scans'
_diffrn_radiation_type MoK\a
_diffrn_radiation_wavelength 0.71073
_diffrn_reflns_av_R_equivalents 0.0325
_diffrn_reflns_av_unetI/netI 0.0427
_diffrn_reflns_Laue_measured_fraction_full 0.999
_diffrn_reflns_Laue_measured_fraction_max 0.991
_diffrn_reflns_limit_h_max 9
_diffrn_reflns_limit_h_min -12
_diffrn_reflns_limit_k_max 11
_diffrn_reflns_limit_k_min -13
_diffrn_reflns_limit_l_max 15
_diffrn_reflns_limit_l_min -13
_diffrn_reflns_number 5416
_diffrn_reflns_point_group_measured_fraction_full 0.999
_diffrn_reflns_point_group_measured_fraction_max 0.991
_diffrn_reflns_theta_full 25.242
_diffrn_reflns_theta_max 27.842
_diffrn_reflns_theta_min 2.734
_exptl_absorpt_coefficient_mu 0.737
_exptl_absorpt_correction_type none
_exptl_crystal_colour colourless
_exptl_crystal_density_diffrn 2.360
_exptl_crystal_density_meas 0
_exptl_crystal_description block
_exptl_crystal_F_000 600
_exptl_crystal_size_max 0.175
_exptl_crystal_size_mid 0.134
_exptl_crystal_size_min 0.045
_refine_diff_density_max 0.283
_refine_diff_density_min -0.445
_refine_diff_density_rms 0.075
_refine_ls_extinction_method none
_refine_ls_goodness_of_fit_ref 1.053
_refine_ls_hydrogen_treatment undef
_refine_ls_matrix_type full
_refine_ls_number_parameters 172
_refine_ls_number_reflns 2049
_refine_ls_number_restraints 0
_refine_ls_restrained_S_all 1.053
_refine_ls_R_factor_all 0.0483
_refine_ls_R_factor_gt 0.0345
_refine_ls_shift/su_max 0.000
_refine_ls_shift/su_mean 0.000
_refine_ls_structure_factor_coef Fsqd
_refine_ls_weighting_details
; 
 w=1/[\s^2^(Fo^2^)+(0.0348P)^2^+0.4054P] 
 where P=(Fo^2^+2Fc^2^)/3 
;
_refine_ls_weighting_scheme calc
_refine_ls_wR_factor_gt 0.0803
_refine_ls_wR_factor_ref 0.0884
_reflns_Friedel_coverage 0.000
_reflns_number_gt 1573
_reflns_number_total 2049
_reflns_threshold_expression 'I > 2\s(I)'
_cod_data_source_file d0nj05124a2.cif
_cod_data_source_block aaa
_cod_depositor_comments 'Adding full bibliography for 7060261.cif.'
_cod_original_cell_volume 869.5(8)
_cod_original_sg_symbol_H-M 'P 21/c'
_cod_database_code 7060261
_shelx_space_group_comment
; 
The symmetry employed for this shelxl refinement is uniquely defined 
by the following loop, which should always be used as a source of 
symmetry information in preference to the above space-group names. 
They are only intended as comments. 
;
_shelxl_version_number 2013-2

loop_
_space_group_symop_operation_xyz
'x, y, z'
'-x, y+1/2, -z+1/2'
'-x, -y, -z'
'x, -y-1/2, z-1/2'

loop_
_atom_site_label
_atom_site_type_symbol
_atom_site_fract_x
_atom_site_fract_y
_atom_site_fract_z
_atom_site_U_iso_or_equiv
_atom_site_adp_type
_atom_site_occupancy
_atom_site_site_symmetry_order
_atom_site_calc_flag
_atom_site_refinement_flags_posn
_atom_site_refinement_flags_adp
_atom_site_refinement_flags_occupancy
_atom_site_disorder_assembly
_atom_site_disorder_group
K1 K -0.29588(8) 0.70186(5) 0.20729(6) 0.02941(17) Uani 1 1 d . . . . .
Na1 Na 0.18412(13) 0.64101(9) 0.88717(10) 0.0206(2) Uani 1 1 d . . . . .
B1 B 0.0408(3) 0.7988(2) 0.6029(3) 0.0144(5) Uani 1 1 d . . . . .
B2 B 0.6590(3) 1.0906(2) 0.9157(3) 0.0144(5) Uani 1 1 d . . . . .
B3 B 0.2594(4) 0.9599(2) 0.6516(3) 0.0171(5) Uani 1 1 d . . . . .
B4 B 0.8178(4) 1.0643(2) 1.1778(3) 0.0153(5) Uani 1 1 d . . . . .
B5 B 0.8651(4) 0.9118(2) 1.0371(3) 0.0165(5) Uani 1 1 d . . . . .
B6 B 0.4790(3) 1.1136(2) 0.6530(3) 0.0149(5) Uani 1 1 d . . . . .
O1 O 0.1270(2) 0.86775(14) 0.55818(16) 0.0172(3) Uani 1 1 d . . . . .
O2 O 0.6997(2) 1.13456(14) 1.04217(16) 0.0166(3) Uani 1 1 d . . . . .
O3 O 0.0499(2) 0.83521(14) 0.71855(16) 0.0176(3) Uani 1 1 d . . . . .
O4 O 0.2819(2) 0.99458(15) 0.77347(16) 0.0194(4) Uani 1 1 d . . . . .
O5 O 0.3490(2) 1.00797(16) 0.60257(17) 0.0244(4) Uani 1 1 d . . . . .
O6 O -0.0557(2) 0.69260(14) 0.51841(17) 0.0197(4) Uani 1 1 d . . . . .
O7 O 0.5506(2) 1.16200(14) 0.79421(16) 0.0152(3) Uani 1 1 d . . . . .
O8 O 0.7359(2) 0.97443(15) 0.91195(16) 0.0209(4) Uani 1 1 d . . . . .
O9 O 0.9162(2) 0.95450(14) 1.16689(16) 0.0190(4) Uani 1 1 d . . . . .
F1 F 0.3985(2) 1.21980(14) 0.55625(15) 0.0296(4) Uani 1 1 d . . . . .
F2 F 0.61809(19) 1.06675(13) 0.64535(15) 0.0248(3) Uani 1 1 d . . . . .

loop_
_atom_site_aniso_label
_atom_site_aniso_U_11
_atom_site_aniso_U_22
_atom_site_aniso_U_33
_atom_site_aniso_U_23
_atom_site_aniso_U_13
_atom_site_aniso_U_12
K1 0.0382(4) 0.0296(3) 0.0247(3) 0.0018(2) 0.0211(3) 0.0044(2)
Na1 0.0253(5) 0.0223(5) 0.0182(5) 0.0013(3) 0.0151(4) 0.0021(4)
B1 0.0161(13) 0.0142(11) 0.0127(12) 0.0002(9) 0.0084(11) 0.0001(9)
B2 0.0151(13) 0.0129(11) 0.0157(12) -0.0003(9) 0.0094(11) -0.0008(9)
B3 0.0206(13) 0.0164(12) 0.0163(12) -0.0016(9) 0.0121(11) -0.0041(10)
B4 0.0205(13) 0.0160(11) 0.0134(12) -0.0033(9) 0.0123(11) -0.0016(10)
B5 0.0227(14) 0.0151(11) 0.0156(12) 0.0019(9) 0.0136(12) 0.0025(10)
B6 0.0149(12) 0.0163(11) 0.0148(12) 0.0020(9) 0.0096(11) -0.0003(10)
O1 0.0224(9) 0.0191(8) 0.0150(8) -0.0058(6) 0.0137(7) -0.0080(7)
O2 0.0215(9) 0.0162(7) 0.0134(8) -0.0002(6) 0.0111(7) 0.0026(6)
O3 0.0212(9) 0.0218(8) 0.0138(8) -0.0044(6) 0.0126(7) -0.0063(7)
O4 0.0259(9) 0.0218(8) 0.0164(8) -0.0068(6) 0.0157(8) -0.0091(7)
O5 0.0317(10) 0.0307(9) 0.0204(9) -0.0105(7) 0.0208(8) -0.0158(8)
O6 0.0282(9) 0.0188(8) 0.0164(8) -0.0049(6) 0.0155(8) -0.0102(7)
O7 0.0175(8) 0.0141(7) 0.0124(8) 0.0008(6) 0.0080(7) 0.0016(6)
O8 0.0296(10) 0.0181(8) 0.0132(8) 0.0012(6) 0.0118(8) 0.0090(7)
O9 0.0233(9) 0.0204(8) 0.0116(8) 0.0024(6) 0.0095(7) 0.0073(7)
F1 0.0358(9) 0.0272(7) 0.0189(7) 0.0094(6) 0.0126(7) 0.0061(7)
F2 0.0235(8) 0.0336(8) 0.0251(8) -0.0025(6) 0.0187(7) -0.0006(6)

loop_
_atom_type_symbol
_atom_type_description
_atom_type_scat_dispersion_real
_atom_type_scat_dispersion_imag
_atom_type_scat_source
B B 0.0013 0.0007 'International Tables Vol C Tables 4.2.6.8 and 6.1.1.4'
F F 0.0171 0.0103 'International Tables Vol C Tables 4.2.6.8 and 6.1.1.4'
K K 0.2009 0.2494 'International Tables Vol C Tables 4.2.6.8 and 6.1.1.4'
Na Na 0.0362 0.0249 'International Tables Vol C Tables 4.2.6.8 and 6.1.1.4'
O O 0.0106 0.0060 'International Tables Vol C Tables 4.2.6.8 and 6.1.1.4'

loop_
_geom_angle_atom_site_label_1
_geom_angle_atom_site_label_2
_geom_angle_atom_site_label_3
_geom_angle
_geom_angle_site_symmetry_1
_geom_angle_site_symmetry_3
_geom_angle_publ_flag
F1 K1 O7 104.35(6) 2_545 3_576 ?
F1 K1 F2 85.21(5) 2_545 4_475 ?
O7 K1 F2 111.84(6) 3_576 4_475 ?
F1 K1 O8 143.83(5) 2_545 4_475 ?
O7 K1 O8 88.71(6) 3_576 4_475 ?
F2 K1 O8 58.69(5) 4_475 4_475 ?
F1 K1 O6 158.89(6) 2_545 . ?
O7 K1 O6 92.56(6) 3_576 . ?
F2 K1 O6 100.33(4) 4_475 . ?
O8 K1 O6 47.03(5) 4_475 . ?
F1 K1 O4 89.23(4) 2_545 3_576 ?
O7 K1 O4 59.80(5) 3_576 3_576 ?
F2 K1 O4 168.41(5) 4_475 3_576 ?
O8 K1 O4 125.79(5) 4_475 3_576 ?
O6 K1 O4 88.48(4) . 3_576 ?
F1 K1 O3 73.11(6) 2_545 4_575 ?
O7 K1 O3 156.53(5) 3_576 4_575 ?
F2 K1 O3 91.37(5) 4_475 4_575 ?
O8 K1 O3 107.16(5) 4_475 4_575 ?
O6 K1 O3 86.33(6) . 4_575 ?
O4 K1 O3 96.74(4) 3_576 4_575 ?
F1 K1 B5 163.35(6) 2_545 4_475 ?
O7 K1 B5 88.53(6) 3_576 4_475 ?
F2 K1 B5 80.15(6) 4_475 4_475 ?
O8 K1 B5 23.45(5) 4_475 4_475 ?
O6 K1 B5 23.76(5) . 4_475 ?
O4 K1 B5 106.56(5) 3_576 4_475 ?
O3 K1 B5 99.23(7) 4_575 4_475 ?
F1 K1 O9 68.03(5) 2_545 1_454 ?
O7 K1 O9 101.14(6) 3_576 1_454 ?
F2 K1 O9 141.86(4) 4_475 1_454 ?
O8 K1 O9 143.12(5) 4_475 1_454 ?
O6 K1 O9 96.68(5) . 1_454 ?
O4 K1 O9 42.58(4) 3_576 1_454 ?
O3 K1 O9 55.86(5) 4_575 1_454 ?
B5 K1 O9 120.42(6) 4_475 1_454 ?
F1 K1 B2 83.62(6) 2_545 3_576 ?
O7 K1 B2 21.16(5) 3_576 3_576 ?
F2 K1 B2 114.78(6) 4_475 3_576 ?
O8 K1 B2 108.24(6) 4_475 3_576 ?
O6 K1 B2 111.68(6) . 3_576 ?
O4 K1 B2 54.34(6) 3_576 3_576 ?
O3 K1 B2 143.43(5) 4_575 3_576 ?
B5 K1 B2 109.68(7) 4_475 3_576 ?
O9 K1 B2 89.58(7) 1_454 3_576 ?
F1 K1 B6 124.51(6) 2_545 3_576 ?
O7 K1 B6 22.61(5) 3_576 3_576 ?
F2 K1 B6 119.38(6) 4_475 3_576 ?
O8 K1 B6 77.38(6) 4_475 3_576 ?
O6 K1 B6 70.48(6) . 3_576 ?
O4 K1 B6 56.44(5) 3_576 3_576 ?
O3 K1 B6 143.70(6) 4_575 3_576 ?
B5 K1 B6 70.36(7) 4_475 3_576 ?
O9 K1 B6 98.42(6) 1_454 3_576 ?
B2 K1 B6 41.43(6) 3_576 3_576 ?
F1 K1 B6 19.42(5) 2_545 2_545 ?
O7 K1 B6 108.20(6) 3_576 2_545 ?
F2 K1 B6 65.95(5) 4_475 2_545 ?
O8 K1 B6 124.45(6) 4_475 2_545 ?
O6 K1 B6 158.09(6) . 2_545 ?
O4 K1 B6 107.73(5) 3_576 2_545 ?
O3 K1 B6 77.40(6) 4_575 2_545 ?
B5 K1 B6 145.70(6) 4_475 2_545 ?
O9 K1 B6 86.33(5) 1_454 2_545 ?
B2 K1 B6 89.98(7) 3_576 2_545 ?
B6 K1 B6 130.70(8) 3_576 2_545 ?
F2 Na1 O1 139.58(7) 2_646 4_576 ?
F2 Na1 O2 97.21(7) 2_646 3_677 ?
O1 Na1 O2 91.60(6) 4_576 3_677 ?
F2 Na1 O9 96.79(8) 2_646 4_475 ?
O1 Na1 O9 105.49(8) 4_576 4_475 ?
O2 Na1 O9 133.22(6) 3_677 4_475 ?
F2 Na1 O5 83.81(7) 2_646 4_576 ?
O1 Na1 O5 56.21(6) 4_576 4_576 ?
O2 Na1 O5 109.61(8) 3_677 4_576 ?
O9 Na1 O5 116.15(8) 4_475 4_576 ?
F2 Na1 O3 101.96(6) 2_646 . ?
O1 Na1 O3 115.63(6) 4_576 . ?
O2 Na1 O3 56.80(7) 3_677 . ?
O9 Na1 O3 76.67(7) 4_475 . ?
O5 Na1 O3 165.54(7) 4_576 . ?
F2 Na1 B3 111.16(8) 2_646 4_576 ?
O1 Na1 B3 28.58(6) 4_576 4_576 ?
O2 Na1 B3 100.98(7) 3_677 4_576 ?
O9 Na1 B3 114.85(8) 4_475 4_576 ?
O5 Na1 B3 27.68(6) 4_576 4_576 ?
O3 Na1 B3 142.58(7) . 4_576 ?
F2 Na1 B4 99.75(7) 2_646 3_677 ?
O1 Na1 B4 105.93(6) 4_576 3_677 ?
O2 Na1 B4 27.90(6) 3_677 3_677 ?
O9 Na1 B4 105.58(7) 4_475 3_677 ?
O5 Na1 B4 137.45(8) 4_576 3_677 ?
O3 Na1 B4 28.95(6) . 3_677 ?
B3 Na1 B4 124.33(7) 4_576 3_677 ?
F2 Na1 B1 82.40(7) 2_646 . ?
O1 Na1 B1 137.60(7) 4_576 . ?
O2 Na1 B1 73.16(7) 3_677 . ?
O9 Na1 B1 64.84(7) 4_475 . ?
O5 Na1 B1 166.18(7) 4_576 . ?
O3 Na1 B1 24.21(5) . . ?
B3 Na1 B1 166.05(7) 4_576 . ?
B4 Na1 B1 46.91(6) 3_677 . ?
F2 Na1 K1 43.49(4) 2_646 3_566 ?
O1 Na1 K1 115.62(5) 4_576 3_566 ?
O2 Na1 K1 140.51(6) 3_677 3_566 ?
O9 Na1 K1 68.89(5) 4_475 3_566 ?
O5 Na1 K1 69.39(5) 4_576 3_566 ?
O3 Na1 K1 123.76(6) . 3_566 ?
B3 Na1 K1 92.86(6) 4_576 3_566 ?
B4 Na1 K1 138.12(6) 3_677 3_566 ?
B1 Na1 K1 99.61(6) . 3_566 ?
F2 Na1 K1 146.46(6) 2_646 4_576 ?
O1 Na1 K1 73.16(6) 4_576 4_576 ?
O2 Na1 K1 86.56(6) 3_677 4_576 ?
O9 Na1 K1 58.98(6) 4_475 4_576 ?
O5 Na1 K1 126.36(5) 4_576 4_576 ?
O3 Na1 K1 52.88(4) . 4_576 ?
B3 Na1 K1 100.67(7) 4_576 4_576 ?
B4 Na1 K1 69.04(6) 3_677 4_576 ?
B1 Na1 K1 66.76(6) . 4_576 ?
K1 Na1 K1 127.13(3) 3_566 4_576 ?
F2 Na1 K1 63.08(6) 2_646 1_656 ?
O1 Na1 K1 88.58(7) 4_576 1_656 ?
O2 Na1 K1 59.85(4) 3_677 1_656 ?
O9 Na1 K1 159.06(5) 4_475 1_656 ?
O5 Na1 K1 58.99(6) 4_576 1_656 ?
O3 Na1 K1 111.57(5) . 1_656 ?
B3 Na1 K1 70.99(7) 4_576 1_656 ?
B4 Na1 K1 84.69(6) 3_677 1_656 ?
B1 Na1 K1 114.64(6) . 1_656 ?
K1 Na1 K1 91.18(3) 3_566 1_656 ?
K1 Na1 K1 141.56(4) 4_576 1_656 ?
O3 B1 O6 123.7(2) . . ?
O3 B1 O1 122.3(2) . . ?
O6 B1 O1 113.96(19) . . ?
O3 B1 Na1 49.94(11) . . ?
O6 B1 Na1 92.54(13) . . ?
O1 B1 Na1 132.22(16) . . ?
O7 B2 O2 120.72(19) . . ?
O7 B2 O8 119.56(19) . . ?
O2 B2 O8 119.6(2) . . ?
O7 B2 K1 46.64(11) . 3_576 ?
O2 B2 K1 79.90(13) . 3_576 ?
O8 B2 K1 152.73(16) . 3_576 ?
O5 B3 O4 127.0(2) . . ?
O5 B3 O1 112.90(19) . . ?
O4 B3 O1 120.1(2) . . ?
O5 B3 Na1 59.90(11) . 4_575 ?
O4 B3 Na1 173.00(17) . 4_575 ?
O1 B3 Na1 53.12(10) . 4_575 ?
O2 B4 O4 111.79(19) . 3_677 ?
O2 B4 O9 111.97(17) . . ?
O4 B4 O9 107.03(18) 3_677 . ?
O2 B4 O3 105.70(17) . 3_677 ?
O4 B4 O3 111.65(17) 3_677 3_677 ?
O9 B4 O3 108.73(19) . 3_677 ?
O2 B4 Na1 51.16(10) . 3_677 ?
O4 B4 Na1 125.08(14) 3_677 3_677 ?
O9 B4 Na1 127.89(14) . 3_677 ?
O3 B4 Na1 54.64(10) 3_677 3_677 ?
O9 B5 O8 122.8(2) . . ?
O9 B5 O6 123.7(2) . 4_676 ?
O8 B5 O6 113.46(19) . 4_676 ?
O9 B5 K1 175.15(18) . 4_676 ?
O8 B5 K1 55.61(11) . 4_676 ?
O6 B5 K1 58.50(11) 4_676 4_676 ?
F1 B6 F2 105.83(18) . . ?
F1 B6 O7 108.57(18) . . ?
F2 B6 O7 111.20(19) . . ?
F1 B6 O5 108.6(2) . . ?
F2 B6 O5 107.46(18) . . ?
O7 B6 O5 114.79(18) . . ?
F1 B6 K1 77.98(12) . 3_576 ?
F2 B6 K1 155.73(15) . 3_576 ?
O7 B6 K1 46.74(10) . 3_576 ?
O5 B6 K1 93.43(13) . 3_576 ?
F1 B6 K1 38.30(10) . 2 ?
F2 B6 K1 79.99(12) . 2 ?
O7 B6 K1 145.73(14) . 2 ?
O5 B6 K1 90.48(13) . 2 ?
K1 B6 K1 112.78(7) 3_576 2 ?
B1 O1 B3 118.86(18) . . ?
B1 O1 Na1 141.09(14) . 4_575 ?
B3 O1 Na1 98.30(13) . 4_575 ?
B2 O2 B4 123.84(17) . . ?
B2 O2 Na1 116.88(13) . 3_677 ?
B4 O2 Na1 100.95(13) . 3_677 ?
B1 O3 B4 121.52(18) . 3_677 ?
B1 O3 Na1 105.84(13) . . ?
B4 O3 Na1 96.41(13) 3_677 . ?
B1 O3 K1 117.94(14) . 4_576 ?
B4 O3 K1 116.28(12) 3_677 4_576 ?
Na1 O3 K1 87.73(6) . 4_576 ?
B3 O4 B4 124.13(18) . 3_677 ?
B3 O4 K1 107.98(13) . 3_576 ?
B4 O4 K1 112.60(12) 3_677 3_576 ?
B3 O5 B6 132.08(18) . . ?
B3 O5 Na1 92.43(14) . 4_575 ?
B6 O5 Na1 135.31(13) . 4_575 ?
B1 O6 B5 132.18(19) . 4_475 ?
B1 O6 K1 123.90(13) . . ?
B5 O6 K1 97.74(13) 4_475 . ?
B2 O7 B6 124.07(17) . . ?
B2 O7 K1 112.21(13) . 3_576 ?
B6 O7 K1 110.65(13) . 3_576 ?
B5 O8 B2 119.85(18) . . ?
B5 O8 K1 100.93(13) . 4_676 ?
B2 O8 K1 139.18(14) . 4_676 ?
B5 O9 B4 120.36(18) . . ?
B5 O9 Na1 119.98(14) . 4_676 ?
B4 O9 Na1 119.57(13) . 4_676 ?
B5 O9 K1 93.89(13) . 1_656 ?
B4 O9 K1 96.25(13) . 1_656 ?
Na1 O9 K1 82.81(6) 4_676 1_656 ?
B6 F1 K1 122.28(13) . 2 ?
B6 F2 Na1 140.60(13) . 2_656 ?
B6 F2 K1 115.80(12) . 4_676 ?
Na1 F2 K1 103.43(6) 2_656 4_676 ?

loop_
_geom_bond_atom_site_label_1
_geom_bond_atom_site_label_2
_geom_bond_distance
_geom_bond_site_symmetry_2
_geom_bond_publ_flag
K1 F1 2.611(2) 2_545 ?
K1 O7 2.722(2) 3_576 ?
K1 F2 2.788(2) 4_475 ?
K1 O8 2.8344(18) 4_475 ?
K1 O6 2.902(2) . ?
K1 O4 3.060(2) 3_576 ?
K1 O3 3.153(2) 4_575 ?
K1 B5 3.372(3) 4_475 ?
K1 O9 3.413(2) 1_454 ?
K1 B2 3.467(3) 3_576 ?
K1 B6 3.498(3) 3_576 ?
K1 B6 3.562(3) 2_545 ?
Na1 F2 2.2112(19) 2_646 ?
Na1 O1 2.3391(18) 4_576 ?
Na1 O2 2.425(2) 3_677 ?
Na1 O9 2.463(2) 4_475 ?
Na1 O5 2.506(2) 4_576 ?
Na1 O3 2.509(2) . ?
Na1 B3 2.893(3) 4_576 ?
Na1 B4 3.057(3) 3_677 ?
Na1 B1 3.153(3) . ?
Na1 K1 3.941(2) 3_566 ?
Na1 K1 3.951(2) 4_576 ?
Na1 K1 4.012(3) 1_656 ?
B1 O3 1.344(3) . ?
B1 O6 1.363(3) . ?
B1 O1 1.372(3) . ?
B2 O7 1.352(3) . ?
B2 O2 1.353(3) . ?
B2 O8 1.383(3) . ?
B2 K1 3.467(3) 3_576 ?
B3 O5 1.345(3) . ?
B3 O4 1.346(3) . ?
B3 O1 1.399(3) . ?
B3 Na1 2.894(3) 4_575 ?
B4 O2 1.457(3) . ?
B4 O4 1.466(3) 3_677 ?
B4 O9 1.486(3) . ?
B4 O3 1.489(3) 3_677 ?
B4 Na1 3.057(3) 3_677 ?
B5 O9 1.351(3) . ?
B5 O8 1.367(3) . ?
B5 O6 1.371(3) 4_676 ?
B5 K1 3.372(3) 4_676 ?
B6 F1 1.401(3) . ?
B6 F2 1.425(3) . ?
B6 O7 1.437(3) . ?
B6 O5 1.444(3) . ?
B6 K1 3.498(3) 3_576 ?
B6 K1 3.562(3) 2 ?
O1 Na1 2.3391(18) 4_575 ?
O2 Na1 2.425(2) 3_677 ?
O3 B4 1.489(3) 3_677 ?
O3 K1 3.153(2) 4_576 ?
O4 B4 1.466(3) 3_677 ?
O4 K1 3.060(2) 3_576 ?
O5 Na1 2.506(2) 4_575 ?
O6 B5 1.371(3) 4_475 ?
O7 K1 2.722(2) 3_576 ?
O8 K1 2.8343(18) 4_676 ?
O9 Na1 2.463(2) 4_676 ?
O9 K1 3.413(2) 1_656 ?
F1 K1 2.611(2) 2 ?
F2 Na1 2.2112(18) 2_656 ?
F2 K1 2.788(2) 4_676 ?

loop_
_geom_torsion_atom_site_label_1
_geom_torsion_atom_site_label_2
_geom_torsion_atom_site_label_3
_geom_torsion_atom_site_label_4
_geom_torsion
_geom_torsion_site_symmetry_1
_geom_torsion_site_symmetry_2
_geom_torsion_site_symmetry_3
_geom_torsion_site_symmetry_4
_geom_torsion_publ_flag
O3 B1 O1 B3 14.5(3) . . . . ?
O6 B1 O1 B3 -166.5(2) . . . . ?
Na1 B1 O1 B3 -48.5(3) . . . . ?
O3 B1 O1 Na1 175.44(15) . . . 4_575 ?
O6 B1 O1 Na1 -5.5(3) . . . 4_575 ?
Na1 B1 O1 Na1 112.4(2) . . . 4_575 ?
O5 B3 O1 B1 172.02(19) . . . . ?
O4 B3 O1 B1 -10.0(3) . . . . ?
Na1 B3 O1 B1 168.1(2) 4_575 . . . ?
O5 B3 O1 Na1 4.0(2) . . . 4_575 ?
O4 B3 O1 Na1 -178.01(19) . . . 4_575 ?
O7 B2 O2 B4 -178.9(2) . . . . ?
O8 B2 O2 B4 -2.0(3) . . . . ?
K1 B2 O2 B4 157.60(18) 3_576 . . . ?
O7 B2 O2 Na1 -52.3(3) . . . 3_677 ?
O8 B2 O2 Na1 124.56(18) . . . 3_677 ?
K1 B2 O2 Na1 -75.80(11) 3_576 . . 3_677 ?
O4 B4 O2 B2 -108.6(2) 3_677 . . . ?
O9 B4 O2 B2 11.5(3) . . . . ?
O3 B4 O2 B2 129.7(2) 3_677 . . . ?
Na1 B4 O2 B2 133.2(2) 3_677 . . . ?
O4 B4 O2 Na1 118.21(15) 3_677 . . 3_677 ?
O9 B4 O2 Na1 -121.69(16) . . . 3_677 ?
O3 B4 O2 Na1 -3.47(17) 3_677 . . 3_677 ?
O6 B1 O3 B4 168.7(2) . . . 3_677 ?
O1 B1 O3 B4 -12.4(3) . . . 3_677 ?
Na1 B1 O3 B4 108.1(2) . . . 3_677 ?
O6 B1 O3 Na1 60.6(3) . . . . ?
O1 B1 O3 Na1 -120.5(2) . . . . ?
O6 B1 O3 K1 -35.4(3) . . . 4_576 ?
O1 B1 O3 K1 143.58(18) . . . 4_576 ?
Na1 B1 O3 K1 -95.97(11) . . . 4_576 ?
O5 B3 O4 B4 -178.5(2) . . . 3_677 ?
O1 B3 O4 B4 3.8(3) . . . 3_677 ?
O5 B3 O4 K1 46.4(3) . . . 3_576 ?
O1 B3 O4 K1 -131.29(18) . . . 3_576 ?
O4 B3 O5 B6 -6.0(4) . . . . ?
O1 B3 O5 B6 171.9(2) . . . . ?
Na1 B3 O5 B6 175.5(3) 4_575 . . . ?
O4 B3 O5 Na1 178.5(2) . . . 4_575 ?
O1 B3 O5 Na1 -3.7(2) . . . 4_575 ?
F1 B6 O5 B3 -109.1(3) . . . . ?
F2 B6 O5 B3 136.8(2) . . . . ?
O7 B6 O5 B3 12.6(4) . . . . ?
K1 B6 O5 B3 -30.7(3) 3_576 . . . ?
K1 B6 O5 B3 -143.5(2) 2 . . . ?
F1 B6 O5 Na1 64.5(3) . . . 4_575 ?
F2 B6 O5 Na1 -49.5(3) . . . 4_575 ?
O7 B6 O5 Na1 -173.77(14) . . . 4_575 ?
K1 B6 O5 Na1 143.00(15) 3_576 . . 4_575 ?
K1 B6 O5 Na1 30.1(2) 2 . . 4_575 ?
O3 B1 O6 B5 -13.2(4) . . . 4_475 ?
O1 B1 O6 B5 167.8(2) . . . 4_475 ?
Na1 B1 O6 B5 28.7(3) . . . 4_475 ?
O3 B1 O6 K1 132.74(19) . . . . ?
O1 B1 O6 K1 -46.3(3) . . . . ?
Na1 B1 O6 K1 174.61(9) . . . . ?
O2 B2 O7 B6 -170.1(2) . . . . ?
O8 B2 O7 B6 13.1(3) . . . . ?
K1 B2 O7 B6 -137.4(2) 3_576 . . . ?
O2 B2 O7 K1 -32.7(2) . . . 3_576 ?
O8 B2 O7 K1 150.45(17) . . . 3_576 ?
F1 B6 O7 B2 -170.21(19) . . . . ?
F2 B6 O7 B2 -54.2(3) . . . . ?
O5 B6 O7 B2 68.1(3) . . . . ?
K1 B6 O7 B2 137.9(2) 3_576 . . . ?
K1 B6 O7 B2 -158.0(2) 2 . . . ?
F1 B6 O7 K1 51.84(19) . . . 3_576 ?
F2 B6 O7 K1 167.88(13) . . . 3_576 ?
O5 B6 O7 K1 -69.9(2) . . . 3_576 ?
K1 B6 O7 K1 64.1(3) 2 . . 3_576 ?
O9 B5 O8 B2 3.6(3) . . . . ?
O6 B5 O8 B2 -172.7(2) 4_676 . . . ?
K1 B5 O8 B2 178.1(2) 4_676 . . . ?
O9 B5 O8 K1 -174.5(2) . . . 4_676 ?
O6 B5 O8 K1 9.2(2) 4_676 . . 4_676 ?
O7 B2 O8 B5 170.7(2) . . . . ?
O2 B2 O8 B5 -6.2(3) . . . . ?
K1 B2 O8 B5 -137.8(3) 3_576 . . . ?
O7 B2 O8 K1 -12.1(3) . . . 4_676 ?
O2 B2 O8 K1 170.97(14) . . . 4_676 ?
K1 B2 O8 K1 39.4(4) 3_576 . . 4_676 ?
O8 B5 O9 B4 7.0(3) . . . . ?
O6 B5 O9 B4 -177.0(2) 4_676 . . . ?
O8 B5 O9 Na1 -169.44(17) . . . 4_676 ?
O6 B5 O9 Na1 6.5(3) 4_676 . . 4_676 ?
O8 B5 O9 K1 106.6(2) . . . 1_656 ?
O6 B5 O9 K1 -77.5(2) 4_676 . . 1_656 ?
O2 B4 O9 B5 -13.7(3) . . . . ?
O4 B4 O9 B5 109.1(2) 3_677 . . . ?
O3 B4 O9 B5 -130.1(2) 3_677 . . . ?
Na1 B4 O9 B5 -70.8(3) 3_677 . . . ?
O2 B4 O9 Na1 162.77(13) . . . 4_676 ?
O4 B4 O9 Na1 -74.39(19) 3_677 . . 4_676 ?
O3 B4 O9 Na1 46.4(2) 3_677 . . 4_676 ?
Na1 B4 O9 Na1 105.67(15) 3_677 . . 4_676 ?
O2 B4 O9 K1 -111.96(16) . . . 1_656 ?
O4 B4 O9 K1 10.87(16) 3_677 . . 1_656 ?
O3 B4 O9 K1 131.62(14) 3_677 . . 1_656 ?
Na1 B4 O9 K1 -169.07(13) 3_677 . . 1_656 ?
F2 B6 F1 K1 49.4(2) . . . 2 ?
O7 B6 F1 K1 168.88(12) . . . 2 ?
O5 B6 F1 K1 -65.7(2) . . . 2 ?
K1 B6 F1 K1 -155.29(11) 3_576 . . 2 ?
F1 B6 F2 Na1 34.2(3) . . . 2_656 ?
O7 B6 F2 Na1 -83.5(2) . . . 2_656 ?
O5 B6 F2 Na1 150.13(15) . . . 2_656 ?
K1 B6 F2 Na1 -61.6(4) 3_576 . . 2_656 ?
K1 B6 F2 Na1 62.80(18) 2 . . 2_656 ?
F1 B6 F2 K1 -151.57(13) . . . 4_676 ?
O7 B6 F2 K1 90.72(17) . . . 4_676 ?
O5 B6 F2 K1 -35.7(2) . . . 4_676 ?
K1 B6 F2 K1 112.6(3) 3_576 . . 4_676 ?
K1 B6 F2 K1 -123.01(8) 2 . . 4_676 ?
